data_7110172
loop_
_publ_author_name
'Roberta R. Rodrigues'
'Christopher L. Dorsey'
'Chelsee A. Arceneaux'
'Todd W. Hudnall'

_publ_section_title
;
 Phosphaalkene vs. phosphinidene: the nature of the P-C bond in
 carbonyl-decorated carbene > PPh adducts
;
_journal_name_full Chem.Commun.
_journal_page_first 162
_journal_paper_doi 10.1039/c3cc45134h
_journal_volume 50
_journal_year 2014
_chemical_formula_moiety 'C24 H28 N2 O2 Cl - S O3 C F3'
_chemical_formula_sum 'C25 H28 Cl F3 N2 O5 S'
_chemical_formula_weight 561.00
_chemical_name_common 'DAC-Cl Triflate'
_chemical_name_systematic
; 
 ? 
;
_space_group_IT_number 14
_symmetry_cell_setting monoclinic
_symmetry_space_group_name_Hall '-P 2ybc'
_symmetry_space_group_name_H-M 'P 1 21/c 1'
_atom_sites_solution_hydrogens geom
_atom_sites_solution_primary direct
_atom_sites_solution_secondary difmap
_audit_creation_method SHELXL-97
_cell_angle_alpha 90.00
_cell_angle_beta 96.361(7)
_cell_angle_gamma 90.00
_cell_formula_units_Z 4
_cell_length_a 8.7462(8)
_cell_length_b 16.7795(16)
_cell_length_c 18.8733(18)
_cell_measurement_temperature 223(2)
_cell_volume 2752.7(5)
_computing_cell_refinement 'SHELXS-97 (Sheldrick, 1990)'
_computing_data_collection 'SHELXS-97 (Sheldrick, 1990)'
_computing_data_reduction 'SHELXS-97 (Sheldrick, 1990)'
_computing_structure_refinement 'SHELXL-97 (Sheldrick, 1997)'
_computing_structure_solution 'SHELXS-97 (Sheldrick, 1990)'
_diffrn_ambient_temperature 223(2)
_diffrn_measured_fraction_theta_full 0.995
_diffrn_measured_fraction_theta_max 0.995
_diffrn_measurement_device_type 'CCD area detector'
_diffrn_measurement_method 'phi and omega scans'
_diffrn_radiation_monochromator graphite
_diffrn_radiation_source 'fine-focus sealed tube'
_diffrn_radiation_type MoK\a
_diffrn_radiation_wavelength 0.71075
_diffrn_reflns_av_R_equivalents 0.0414
_diffrn_reflns_av_sigmaI/netI 0.0447
_diffrn_reflns_limit_h_max 9
_diffrn_reflns_limit_h_min -10
_diffrn_reflns_limit_k_max 19
_diffrn_reflns_limit_k_min -19
_diffrn_reflns_limit_l_max 21
_diffrn_reflns_limit_l_min -22
_diffrn_reflns_number 13546
_diffrn_reflns_theta_full 25.00
_diffrn_reflns_theta_max 25.00
_diffrn_reflns_theta_min 3.01
_exptl_absorpt_coefficient_mu 0.272
_exptl_absorpt_correction_type none
_exptl_absorpt_process_details none
_exptl_crystal_colour colorless
_exptl_crystal_density_diffrn 1.354
_exptl_crystal_density_method 'not measured'
_exptl_crystal_description block
_exptl_crystal_F_000 1168
_exptl_crystal_size_max 0.479
_exptl_crystal_size_mid 0.354
_exptl_crystal_size_min 0.322
_refine_diff_density_max 0.288
_refine_diff_density_min -0.259
_refine_diff_density_rms 0.040
_refine_ls_extinction_method none
_refine_ls_goodness_of_fit_ref 1.015
_refine_ls_hydrogen_treatment constr
_refine_ls_matrix_type full
_refine_ls_number_parameters 380
_refine_ls_number_reflns 4821
_refine_ls_number_restraints 279
_refine_ls_restrained_S_all 1.144
_refine_ls_R_factor_all 0.0957
_refine_ls_R_factor_gt 0.0594
_refine_ls_shift/su_max 0.066
_refine_ls_shift/su_mean 0.001
_refine_ls_structure_factor_coef Fsqd
_refine_ls_weighting_details 'calc w=1/[\s^2^(Fo^2^)+(0.0795P)^2^+1.0507P] where P=(Fo^2^+2Fc^2^)/3'
_refine_ls_weighting_scheme calc
_refine_ls_wR_factor_gt 0.1476
_refine_ls_wR_factor_ref 0.1707
_reflns_number_gt 3075
_reflns_number_total 4821
_reflns_threshold_expression >2sigma(I)
_cod_data_source_file c3cc45134h.txt
_cod_data_source_block 1ClOTf
_cod_original_cell_volume 2752.7(4)
_cod_original_sg_symbol_H-M P2(1)/c
_cod_database_code 7110172

loop_
_symmetry_equiv_pos_as_xyz
'x, y, z'
'-x, y+1/2, -z+1/2'
'-x, -y, -z'
'x, -y-1/2, z-1/2'

loop_
_atom_site_label
_atom_site_type_symbol
_atom_site_fract_x
_atom_site_fract_y
_atom_site_fract_z
_atom_site_U_iso_or_equiv
_atom_site_adp_type
_atom_site_occupancy
_atom_site_symmetry_multiplicity
_atom_site_calc_flag
_atom_site_refinement_flags
_atom_site_disorder_assembly
_atom_site_disorder_group
Cl1 Cl 0.02241(11) 0.09450(7) 0.27178(5) 0.0761(4) Uani 1 1 d U . .
N1 N 0.2062(3) 0.18548(16) 0.20916(14) 0.0489(7) Uani 1 1 d U . .
N2 N 0.2944(3) 0.14108(15) 0.32443(13) 0.0458(6) Uani 1 1 d U . .
O2 O 0.5240(3) 0.18302(17) 0.37789(15) 0.0812(8) Uani 1 1 d U . .
C6 C 0.2665(4) 0.09840(19) 0.38992(17) 0.0508(8) Uani 1 1 d U . .
C7 C 0.4419(4) 0.18020(19) 0.32350(19) 0.0535(8) Uani 1 1 d U . .
O1 O 0.3515(3) 0.26989(16) 0.15009(14) 0.0734(8) Uani 1 1 d U . .
C9 C 0.3485(4) 0.2275(2) 0.20046(18) 0.0522(8) Uani 1 1 d U . .
C10 C 0.1886(4) 0.14513(19) 0.26846(18) 0.0504(8) Uani 1 1 d U . .
C11 C 0.0850(4) 0.1862(2) 0.14880(19) 0.0593(9) Uani 1 1 d U . .
C12 C 0.4847(4) 0.2052(2) 0.25183(19) 0.0550(9) Uani 1 1 d U . .
C13 C 0.3146(4) 0.0196(2) 0.39715(19) 0.0588(9) Uani 1 1 d U . .
C14 C 0.2910(5) -0.0184(2) 0.4606(2) 0.0716(11) Uani 1 1 d U . .
H14A H 0.3214 -0.0713 0.4668 0.086 Uiso 1 1 calc R . .
C16 C 0.2248(5) 0.0188(3) 0.5144(2) 0.0727(11) Uani 1 1 d U . .
C17 C 0.0851(5) 0.1236(2) 0.0999(2) 0.0705(11) Uani 1 1 d U . .
C19 C 0.2027(5) 0.1387(2) 0.4430(2) 0.0708(11) Uani 1 1 d U . .
C22 C 0.6046(5) 0.2724(3) 0.2597(2) 0.0854(13) Uani 1 1 d U . .
H22A H 0.5603 0.3188 0.2791 0.128 Uiso 1 1 calc R . .
H22B H 0.6359 0.2849 0.2138 0.128 Uiso 1 1 calc R . .
H22C H 0.6924 0.2555 0.2911 0.128 Uiso 1 1 calc R . .
C23 C -0.0199(5) 0.2476(3) 0.1429(2) 0.0747(12) Uani 1 1 d U . .
C24 C -0.0303(6) 0.1252(3) 0.0433(2) 0.0970(16) Uani 1 1 d U . .
H24A H -0.0337 0.0847 0.0095 0.116 Uiso 1 1 calc R . .
C25 C 0.3874(6) -0.0234(2) 0.3399(2) 0.0878(13) Uani 1 1 d U . .
H25A H 0.4163 -0.0761 0.3560 0.132 Uiso 1 1 calc R . .
H25B H 0.4772 0.0052 0.3293 0.132 Uiso 1 1 calc R . .
H25C H 0.3154 -0.0267 0.2978 0.132 Uiso 1 1 calc R . .
C26 C 0.1831(6) 0.0969(3) 0.5046(2) 0.0811(12) Uani 1 1 d U . .
H26A H 0.1396 0.1232 0.5409 0.097 Uiso 1 1 calc R . .
C27 C 0.5566(5) 0.1309(3) 0.2201(2) 0.0780(12) Uani 1 1 d U . .
H27A H 0.4823 0.0886 0.2152 0.117 Uiso 1 1 calc R . .
H27B H 0.6450 0.1142 0.2512 0.117 Uiso 1 1 calc R . .
H27C H 0.5871 0.1439 0.1742 0.117 Uiso 1 1 calc R . .
C29 C -0.1383(6) 0.1833(4) 0.0352(3) 0.1044(18) Uani 1 1 d U . .
C30 C -0.0136(5) 0.3153(3) 0.1946(3) 0.1006(16) Uani 1 1 d U . .
H30A H -0.0201 0.2950 0.2417 0.151 Uiso 1 1 calc R . .
H30B H -0.0982 0.3508 0.1816 0.151 Uiso 1 1 calc R . .
H30C H 0.0816 0.3436 0.1936 0.151 Uiso 1 1 calc R . .
C31 C 0.2007(6) 0.0575(3) 0.1068(2) 0.0926(14) Uani 1 1 d U . .
H31A H 0.1942 0.0296 0.1508 0.139 Uiso 1 1 calc R . .
H31B H 0.3022 0.0793 0.1066 0.139 Uiso 1 1 calc R . .
H31C H 0.1800 0.0213 0.0676 0.139 Uiso 1 1 calc R . .
C32 C 0.1536(8) 0.2242(3) 0.4351(3) 0.125(2) Uani 1 1 d U . .
H32A H 0.2390 0.2561 0.4241 0.187 Uiso 1 1 calc R . .
H32B H 0.1193 0.2425 0.4789 0.187 Uiso 1 1 calc R . .
H32C H 0.0711 0.2288 0.3973 0.187 Uiso 1 1 calc R . .
C36 C 0.1973(6) -0.0251(3) 0.5827(2) 0.1075(17) Uani 1 1 d U . .
H36A H 0.2306 0.0077 0.6232 0.161 Uiso 1 1 calc R . .
H36B H 0.2543 -0.0740 0.5858 0.161 Uiso 1 1 calc R . .
H36C H 0.0896 -0.0364 0.5822 0.161 Uiso 1 1 calc R . .
C39 C -0.2636(8) 0.1825(4) -0.0280(4) 0.168(3) Uani 1 1 d U . .
H39A H -0.2168 0.1823 -0.0717 0.252 Uiso 1 1 calc R . .
H39B H -0.3268 0.2291 -0.0264 0.252 Uiso 1 1 calc R . .
H39C H -0.3258 0.1357 -0.0257 0.252 Uiso 1 1 calc R . .
C200 C -0.1335(6) 0.2442(3) 0.0844(3) 0.0981(16) Uani 1 1 d U . .
H20A H -0.2076 0.2841 0.0786 0.118 Uiso 1 1 calc R . .
S1 S -0.2203(3) -0.08684(11) 0.17903(12) 0.0738(6) Uani 0.52 1 d PDU A 1
O5 O -0.0782(6) -0.0838(4) 0.1478(4) 0.103(2) Uani 0.52 1 d PDU A 1
F1 F -0.4978(6) -0.0514(4) 0.1268(4) 0.118(2) Uani 0.52 1 d PDU A 1
C100 C -0.3616(9) -0.0505(4) 0.1041(4) 0.090(3) Uani 0.52 1 d PDU A 1
O4 O -0.2908(4) -0.16642(14) 0.19010(14) 0.0836(9) Uani 1 1 d DU . .
O3 O -0.2404(4) -0.03252(17) 0.23486(16) 0.1017(11) Uani 1 1 d DU . .
F3 F -0.3597(5) -0.0975(2) 0.04875(15) 0.1399(13) Uani 1 1 d DU . .
F2 F -0.3197(5) 0.02163(17) 0.08661(18) 0.1442(13) Uani 1 1 d DU . .
S1A S -0.3414(3) -0.08215(11) 0.18564(11) 0.0602(5) Uani 0.48 1 d PDU A 2
O4A O -0.5025(7) -0.0612(3) 0.1778(4) 0.083(2) Uani 0.48 1 d PDU A 2
F1A F -0.1373(10) -0.0663(4) 0.0964(5) 0.143(3) Uani 0.48 1 d PDU A 2
C101 C -0.2843(9) -0.0547(4) 0.1013(7) 0.087(4) Uani 0.48 1 d PDU A 2

loop_
_atom_site_aniso_label
_atom_site_aniso_U_11
_atom_site_aniso_U_22
_atom_site_aniso_U_33
_atom_site_aniso_U_23
_atom_site_aniso_U_13
_atom_site_aniso_U_12
Cl1 0.0533(6) 0.0999(8) 0.0745(7) 0.0326(5) 0.0042(4) -0.0205(5)
N1 0.0460(16) 0.0535(16) 0.0478(16) 0.0083(13) 0.0078(12) -0.0052(13)
N2 0.0493(16) 0.0474(15) 0.0411(15) 0.0001(12) 0.0067(12) -0.0033(12)
O2 0.085(2) 0.0873(19) 0.0665(18) 0.0018(15) -0.0130(15) -0.0294(16)
C6 0.062(2) 0.0460(18) 0.0434(18) 0.0047(14) 0.0030(15) -0.0041(16)
C7 0.058(2) 0.0461(18) 0.056(2) -0.0057(16) 0.0021(17) -0.0067(16)
O1 0.0756(18) 0.0772(17) 0.0691(17) 0.0228(14) 0.0152(13) -0.0172(14)
C9 0.057(2) 0.0496(18) 0.052(2) -0.0004(16) 0.0169(16) -0.0070(16)
C10 0.053(2) 0.0483(18) 0.052(2) 0.0051(15) 0.0125(16) -0.0038(15)
C11 0.051(2) 0.067(2) 0.059(2) 0.0219(19) 0.0017(16) -0.0097(18)
C12 0.050(2) 0.056(2) 0.061(2) -0.0040(16) 0.0106(16) -0.0091(16)
C13 0.062(2) 0.051(2) 0.061(2) 0.0000(17) -0.0004(17) -0.0057(17)
C14 0.079(3) 0.057(2) 0.076(3) 0.020(2) -0.007(2) -0.008(2)
C16 0.079(3) 0.080(3) 0.056(2) 0.018(2) -0.006(2) -0.018(2)
C17 0.079(3) 0.072(2) 0.056(2) 0.018(2) -0.0112(19) -0.018(2)
C19 0.100(3) 0.057(2) 0.059(2) 0.0040(18) 0.026(2) 0.003(2)
C22 0.073(3) 0.088(3) 0.096(3) 0.007(2) 0.012(2) -0.038(2)
C23 0.058(2) 0.073(3) 0.092(3) 0.029(2) 0.007(2) -0.004(2)
C24 0.116(4) 0.092(3) 0.074(3) 0.028(2) -0.031(3) -0.033(3)
C25 0.107(3) 0.055(2) 0.105(3) -0.006(2) 0.031(3) 0.004(2)
C26 0.109(3) 0.083(3) 0.055(2) 0.004(2) 0.023(2) -0.003(2)
C27 0.067(3) 0.085(3) 0.086(3) -0.008(2) 0.021(2) 0.011(2)
C29 0.102(4) 0.098(4) 0.102(4) 0.047(3) -0.036(3) -0.032(3)
C30 0.071(3) 0.093(3) 0.139(4) 0.013(3) 0.022(3) 0.022(3)
C31 0.116(4) 0.080(3) 0.077(3) -0.016(2) -0.012(3) -0.001(3)
C32 0.205(6) 0.073(3) 0.111(4) 0.013(3) 0.085(4) 0.037(3)
C36 0.123(4) 0.122(4) 0.073(3) 0.044(3) -0.005(3) -0.028(3)
C39 0.156(5) 0.164(5) 0.158(5) 0.057(5) -0.096(5) -0.030(4)
C200 0.073(3) 0.092(3) 0.125(4) 0.058(3) -0.010(3) -0.006(3)
S1 0.0801(16) 0.0531(11) 0.0878(15) 0.0006(10) 0.0077(12) -0.0042(11)
O5 0.077(4) 0.099(5) 0.139(6) 0.026(4) 0.035(4) -0.011(3)
F1 0.093(4) 0.117(4) 0.144(5) 0.018(4) 0.004(4) 0.010(3)
C100 0.099(8) 0.081(6) 0.088(6) -0.013(5) 0.003(6) 0.009(6)
O4 0.120(2) 0.0498(14) 0.0835(19) 0.0053(13) 0.0237(16) 0.0003(15)
O3 0.129(3) 0.0706(18) 0.099(2) -0.0216(17) -0.0172(19) 0.0101(18)
F3 0.204(4) 0.134(3) 0.081(2) -0.0072(18) 0.011(2) 0.013(2)
F2 0.207(4) 0.084(2) 0.148(3) 0.0466(19) 0.050(2) 0.007(2)
S1A 0.0718(15) 0.0457(10) 0.0652(13) 0.0031(9) 0.0165(10) 0.0036(10)
O4A 0.083(4) 0.063(3) 0.108(5) 0.016(4) 0.033(4) 0.014(3)
F1A 0.149(6) 0.125(5) 0.173(7) 0.025(5) 0.093(5) 0.004(5)
C101 0.095(8) 0.057(5) 0.112(8) 0.016(5) 0.020(6) 0.014(5)

loop_
_atom_type_symbol
_atom_type_description
_atom_type_scat_dispersion_real
_atom_type_scat_dispersion_imag
_atom_type_scat_source
C C 0.0033 0.0016 'International Tables Vol C Tables 4.2.6.8 and 6.1.1.4'
H H 0.0000 0.0000 'International Tables Vol C Tables 4.2.6.8 and 6.1.1.4'
Cl Cl 0.1484 0.1585 'International Tables Vol C Tables 4.2.6.8 and 6.1.1.4'
F F 0.0171 0.0103 'International Tables Vol C Tables 4.2.6.8 and 6.1.1.4'
N N 0.0061 0.0033 'International Tables Vol C Tables 4.2.6.8 and 6.1.1.4'
O O 0.0106 0.0060 'International Tables Vol C Tables 4.2.6.8 and 6.1.1.4'
S S 0.1246 0.1234 'International Tables Vol C Tables 4.2.6.8 and 6.1.1.4'

loop_
_geom_angle_atom_site_label_1
_geom_angle_atom_site_label_2
_geom_angle_atom_site_label_3
_geom_angle
C10 N1 C9 121.4(3)
C10 N1 C11 121.1(3)
C9 N1 C11 117.5(3)
C10 N2 C7 120.7(3)
C10 N2 C6 121.9(3)
C7 N2 C6 117.4(3)
C19 C6 C13 122.6(3)
C19 C6 N2 119.3(3)
C13 C6 N2 118.0(3)
O2 C7 N2 117.5(3)
O2 C7 C12 125.5(3)
N2 C7 C12 116.6(3)
O1 C9 N1 118.3(3)
O1 C9 C12 125.5(3)
N1 C9 C12 115.8(3)
N2 C10 N1 124.1(3)
N2 C10 Cl1 118.1(2)
N1 C10 Cl1 117.8(3)
C23 C11 C17 123.9(4)
C23 C11 N1 119.1(4)
C17 C11 N1 117.0(3)
C9 C12 C7 113.1(3)
C9 C12 C22 111.4(3)
C7 C12 C22 110.7(3)
C9 C12 C27 106.2(3)
C7 C12 C27 106.1(3)
C22 C12 C27 109.1(3)
C6 C13 C14 116.6(3)
C6 C13 C25 122.4(3)
C14 C13 C25 121.0(3)
C16 C14 C13 122.9(4)
C16 C14 H14A 118.6
C13 C14 H14A 118.6
C26 C16 C14 117.6(4)
C26 C16 C36 120.8(4)
C14 C16 C36 121.6(4)
C24 C17 C11 116.2(4)
C24 C17 C31 120.6(4)
C11 C17 C31 123.2(3)
C6 C19 C26 117.4(4)
C6 C19 C32 122.2(3)
C26 C19 C32 120.4(4)
C12 C22 H22A 109.5
C12 C22 H22B 109.5
H22A C22 H22B 109.5
C12 C22 H22C 109.5
H22A C22 H22C 109.5
H22B C22 H22C 109.5
C11 C23 C200 116.2(4)
C11 C23 C30 122.7(4)
C200 C23 C30 121.1(4)
C29 C24 C17 122.7(5)
C29 C24 H24A 118.7
C17 C24 H24A 118.7
C13 C25 H25A 109.5
C13 C25 H25B 109.5
H25A C25 H25B 109.5
C13 C25 H25C 109.5
H25A C25 H25C 109.5
H25B C25 H25C 109.5
C16 C26 C19 122.9(4)
C16 C26 H26A 118.6
C19 C26 H26A 118.6
C12 C27 H27A 109.5
C12 C27 H27B 109.5
H27A C27 H27B 109.5
C12 C27 H27C 109.5
H27A C27 H27C 109.5
H27B C27 H27C 109.5
C24 C29 C200 119.3(4)
C24 C29 C39 120.8(6)
C200 C29 C39 119.9(6)
C23 C30 H30A 109.5
C23 C30 H30B 109.5
H30A C30 H30B 109.5
C23 C30 H30C 109.5
H30A C30 H30C 109.5
H30B C30 H30C 109.5
C17 C31 H31A 109.5
C17 C31 H31B 109.5
H31A C31 H31B 109.5
C17 C31 H31C 109.5
H31A C31 H31C 109.5
H31B C31 H31C 109.5
C19 C32 H32A 109.5
C19 C32 H32B 109.5
H32A C32 H32B 109.5
C19 C32 H32C 109.5
H32A C32 H32C 109.5
H32B C32 H32C 109.5
C16 C36 H36A 109.5
C16 C36 H36B 109.5
H36A C36 H36B 109.5
C16 C36 H36C 109.5
H36A C36 H36C 109.5
H36B C36 H36C 109.5
C29 C39 H39A 109.5
C29 C39 H39B 109.5
H39A C39 H39B 109.5
C29 C39 H39C 109.5
H39A C39 H39C 109.5
H39B C39 H39C 109.5
C29 C200 C23 121.8(5)
C29 C200 H20A 119.1
C23 C200 H20A 119.1
O3 S1 O5 117.8(3)
O3 S1 O4 112.5(2)
O5 S1 O4 118.6(3)
O3 S1 C100 103.0(2)
O5 S1 C100 102.0(3)
O4 S1 C100 98.6(2)
F1 C100 F3 110.2(6)
F1 C100 F2 112.4(6)
F3 C100 F2 108.9(6)
F1 C100 S1 107.3(5)
F3 C100 S1 109.9(5)
F2 C100 S1 108.1(5)
S1A O4 S1 42.66(12)
S1 O3 S1A 44.02(13)
C100 F3 C101 30.0(5)
C100 F2 C101 30.0(5)
O4A S1A O3 116.0(3)
O4A S1A O4 121.4(3)
O3 S1A O4 110.5(2)
O4A S1A C101 102.3(3)
O3 S1A C101 102.1(3)
O4 S1A C101 100.7(2)
F1A C101 F3 105.9(8)
F1A C101 F2 109.4(8)
F3 C101 F2 106.0(7)
F1A C101 S1A 113.5(7)
F3 C101 S1A 111.1(6)
F2 C101 S1A 110.6(7)

loop_
_geom_bond_atom_site_label_1
_geom_bond_atom_site_label_2
_geom_bond_distance
Cl1 C10 1.691(3)
N1 C10 1.331(4)
N1 C9 1.456(4)
N1 C11 1.467(4)
N2 C10 1.326(4)
N2 C7 1.450(4)
N2 C6 1.472(4)
O2 C7 1.187(4)
C6 C19 1.377(5)
C6 C13 1.390(5)
C7 C12 1.503(5)
O1 C9 1.190(4)
C9 C12 1.498(5)
C11 C23 1.376(5)
C11 C17 1.398(5)
C12 C22 1.536(5)
C12 C27 1.545(5)
C13 C14 1.392(5)
C13 C25 1.498(5)
C14 C16 1.374(6)
C14 H14A 0.9300
C16 C26 1.369(6)
C16 C36 1.526(5)
C17 C24 1.386(5)
C17 C31 1.497(6)
C19 C26 1.384(5)
C19 C32 1.500(6)
C22 H22A 0.9600
C22 H22B 0.9600
C22 H22C 0.9600
C23 C200 1.402(6)
C23 C30 1.495(6)
C24 C29 1.355(7)
C24 H24A 0.9300
C25 H25A 0.9600
C25 H25B 0.9600
C25 H25C 0.9600
C26 H26A 0.9300
C27 H27A 0.9600
C27 H27B 0.9600
C27 H27C 0.9600
C29 C200 1.377(7)
C29 C39 1.528(7)
C30 H30A 0.9600
C30 H30B 0.9600
C30 H30C 0.9600
C31 H31A 0.9600
C31 H31B 0.9600
C31 H31C 0.9600
C32 H32A 0.9600
C32 H32B 0.9600
C32 H32C 0.9600
C36 H36A 0.9600
C36 H36B 0.9600
C36 H36C 0.9600
C39 H39A 0.9600
C39 H39B 0.9600
C39 H39C 0.9600
C200 H20A 0.9300
S1 O3 1.419(3)
S1 O5 1.434(5)
S1 O4 1.495(3)
S1 C100 1.873(9)
F1 C100 1.310(7)
C100 F3 1.311(6)
C100 F2 1.317(7)
O4 S1A 1.481(3)
O3 S1A 1.468(3)
F3 C101 1.338(8)
F2 C101 1.340(7)
S1A O4A 1.444(6)
S1A C101 1.780(14)
F1A C101 1.314(8)
